data_4330579
loop_
_publ_author_name
'Humphrey L. C. Feltham'
'Rodolphe Cl\'erac'
'Liviu Ungur'
'Veacheslav Vieru'
'Liviu F. Chibotaru'
'Annie K. Powell'
'Sally Brooker'

_publ_section_title
;
 Synthesis and Magnetic Properties of a New Family of Macrocyclic
 MII3LnIII Complexes: Insights into the Effect of Subtle Chemical
 Modification on Single-Molecule Magnet Behavior
;
_journal_name_full 'Inorganic Chemistry'
_journal_page_first 10603
_journal_page_last 10612
_journal_paper_doi 10.1021/ic300819u
_journal_volume 51
_journal_year 2012
_chemical_formula_sum 'C36 H42 Cu3 Dy N9 O18'
_chemical_formula_weight 1241.91
_chemical_name_systematic
; 
 ? 
;
_space_group_IT_number 2
_symmetry_cell_setting triclinic
_symmetry_space_group_name_Hall '-P 1'
_symmetry_space_group_name_H-M 'P -1'
_atom_sites_solution_hydrogens geom
_atom_sites_solution_primary direct
_atom_sites_solution_secondary difmap
_audit_creation_method SHELXL-97
_cell_angle_alpha 109.487(5)
_cell_angle_beta 95.676(5)
_cell_angle_gamma 110.021(5)
_cell_formula_units_Z 2
_cell_length_a 12.1722(14)
_cell_length_b 13.4004(14)
_cell_length_c 14.7438(14)
_cell_measurement_temperature 92(2)
_cell_measurement_theta_max 26.407
_cell_measurement_theta_min 2.731
_cell_volume 2067.6(4)
_computing_structure_refinement 'SHELXL-97 (Sheldrick, 1997)'
_computing_structure_solution 'SHELXS-97 (Sheldrick, 1990)'
_diffrn_ambient_temperature 92(2)
_diffrn_measured_fraction_theta_full 0.990
_diffrn_measured_fraction_theta_max 0.990
_diffrn_measurement_device_type 'Bruker Kappa Apex II area detector'
_diffrn_measurement_method '\f and \w scans'
_diffrn_radiation_monochromator graphite
_diffrn_radiation_source 'fine-focus sealed tube'
_diffrn_radiation_type MoK\a
_diffrn_radiation_wavelength 0.71073
_diffrn_reflns_av_R_equivalents 0.0444
_diffrn_reflns_av_sigmaI/netI 0.0407
_diffrn_reflns_limit_h_max 15
_diffrn_reflns_limit_h_min -15
_diffrn_reflns_limit_k_max 16
_diffrn_reflns_limit_k_min -16
_diffrn_reflns_limit_l_max 18
_diffrn_reflns_limit_l_min -18
_diffrn_reflns_number 40514
_diffrn_reflns_theta_full 26.52
_diffrn_reflns_theta_max 26.52
_diffrn_reflns_theta_min 2.32
_exptl_absorpt_coefficient_mu 3.399
_exptl_absorpt_correction_T_max 0.6476
_exptl_absorpt_correction_T_min 0.2270
_exptl_absorpt_correction_type multi-scan
_exptl_absorpt_process_details 'SCALE (Bruker AXS Inc.)'
_exptl_crystal_colour Brown
_exptl_crystal_density_diffrn 1.995
_exptl_crystal_description Irregular
_exptl_crystal_F_000 1236
_exptl_crystal_size_max 0.62
_exptl_crystal_size_mid 0.28
_exptl_crystal_size_min 0.14
_refine_diff_density_max 3.351
_refine_diff_density_min -1.564
_refine_diff_density_rms 0.151
_refine_ls_extinction_method none
_refine_ls_goodness_of_fit_ref 1.057
_refine_ls_hydrogen_treatment constr
_refine_ls_matrix_type full
_refine_ls_number_parameters 640
_refine_ls_number_reflns 8511
_refine_ls_number_restraints 127
_refine_ls_restrained_S_all 1.106
_refine_ls_R_factor_all 0.0561
_refine_ls_R_factor_gt 0.0464
_refine_ls_shift/su_max 0.001
_refine_ls_shift/su_mean 0.000
_refine_ls_structure_factor_coef Fsqd
_refine_ls_weighting_details 'calc w=1/[\s^2^(Fo^2^)+(0.0511P)^2^+9.6117P] where P=(Fo^2^+2Fc^2^)/3'
_refine_ls_weighting_scheme calc
_refine_ls_wR_factor_gt 0.1117
_refine_ls_wR_factor_ref 0.1199
_reflns_number_gt 7326
_reflns_number_total 8511
_reflns_threshold_expression >2sigma(I)
_cod_data_source_file ic300819u_si_002_2.cif
_cod_data_source_block hf452
_cod_original_cell_volume 2067.5(4)
_cod_database_code 4330579

loop_
_symmetry_equiv_pos_as_xyz
'x, y, z'
'-x, -y, -z'

loop_
_atom_site_label
_atom_site_type_symbol
_atom_site_fract_x
_atom_site_fract_y
_atom_site_fract_z
_atom_site_U_iso_or_equiv
_atom_site_adp_type
_atom_site_occupancy
_atom_site_symmetry_multiplicity
_atom_site_calc_flag
_atom_site_refinement_flags
_atom_site_disorder_assembly
_atom_site_disorder_group
Dy1 Dy 0.28405(2) 0.09940(2) 0.255705(19) 0.02743(10) Uani 1 1 d . . .
Cu1 Cu 0.20282(7) -0.19026(6) 0.24433(6) 0.03377(18) Uani 1 1 d . . .
Cu2 Cu 0.37003(7) 0.17539(7) 0.05528(6) 0.03586(19) Uani 1 1 d . . .
Cu3 Cu 0.22780(8) 0.31644(7) 0.44659(6) 0.0396(2) Uani 1 1 d D . .
C1 C 0.2919(6) -0.0215(8) -0.1277(5) 0.0492(19) Uani 1 1 d . . .
H1 H 0.2845 -0.0551 -0.1970 0.059 Uiso 1 1 calc R D .
C2 C 0.2573(6) -0.1004(6) -0.0783(5) 0.0418(16) Uani 1 1 d . D .
C3 C 0.2501(5) -0.0660(5) 0.0204(4) 0.0336(13) Uani 1 1 d . . .
O1 O 0.2746(4) 0.0423(3) 0.0799(3) 0.0313(9) Uani 1 1 d . D .
C4 C 0.2150(5) -0.1486(5) 0.0629(4) 0.0324(13) Uani 1 1 d . B .
O2 O 0.2149(4) -0.1073(3) 0.1583(3) 0.0310(9) Uani 1 1 d . B .
C5 C 0.1856(6) -0.2650(5) 0.0056(5) 0.0402(16) Uani 1 1 d . . .
C6 C 0.1918(7) -0.2978(6) -0.0945(5) 0.053(2) Uani 1 1 d . D .
H6 H 0.1716 -0.3768 -0.1340 0.063 Uiso 1 1 calc R . .
C7 C 0.2260(7) -0.2188(7) -0.1352(5) 0.051(2) Uani 1 1 d . . .
H7 H 0.2291 -0.2430 -0.2029 0.061 Uiso 1 1 calc R D .
C8 C 0.1565(7) -0.3531(6) 0.0436(6) 0.051(2) Uani 1 1 d . A .
H8 H 0.1315 -0.4300 -0.0035 0.061 Uiso 1 1 calc R . .
N2 N 0.1601(6) -0.3405(5) 0.1342(5) 0.0536(17) Uani 1 1 d D A .
C9A C 0.1207(15) -0.4415(14) 0.1663(13) 0.054(6) Uiso 0.50 1 d PD A 1
H9A H 0.0508 -0.4441 0.1960 0.065 Uiso 0.50 1 calc PR A 1
H9B H 0.0976 -0.5154 0.1088 0.065 Uiso 0.50 1 calc PR A 1
C10A C 0.2264(13) -0.4221(12) 0.2412(9) 0.049(3) Uiso 0.50 1 d PD A 1
H10A H 0.2275 -0.4968 0.2379 0.058 Uiso 0.50 1 calc PR A 1
H10B H 0.3027 -0.3769 0.2292 0.058 Uiso 0.50 1 calc PR A 1
C9B C 0.1531(13) -0.4501(9) 0.1428(9) 0.035(3) Uani 0.50 1 d PD A 2
H9C H 0.0908 -0.5170 0.0865 0.042 Uiso 0.50 1 calc PR A 2
H9D H 0.2314 -0.4568 0.1409 0.042 Uiso 0.50 1 calc PR A 2
C10B C 0.1223(15) -0.4502(11) 0.2378(10) 0.068(5) Uani 0.50 1 d PD A 2
H10C H 0.1086 -0.5273 0.2381 0.082 Uiso 0.50 1 calc PR A 2
H10D H 0.0445 -0.4419 0.2376 0.082 Uiso 0.50 1 calc PR A 2
C11 C 0.2117(8) -0.3589(7) 0.3369(7) 0.068(3) Uani 1 1 d D . .
H11A H 0.2803 -0.3450 0.3883 0.082 Uiso 1 1 calc R A 1
H11B H 0.1376 -0.4090 0.3480 0.082 Uiso 1 1 calc R A 1
N3 N 0.2040(5) -0.2456(5) 0.3526(5) 0.0430(14) Uani 1 1 d D A .
C12 C 0.1968(6) -0.1907(6) 0.4393(6) 0.0494(19) Uani 1 1 d . . .
H12 H 0.1978 -0.2259 0.4855 0.059 Uiso 1 1 calc R A .
C13 C 0.1872(6) -0.0801(6) 0.4747(5) 0.0427(16) Uani 1 1 d . A .
C14 C 0.2071(5) -0.0083(5) 0.4224(5) 0.0353(14) Uani 1 1 d . . .
O3 O 0.2414(4) -0.0332(3) 0.3369(3) 0.0328(9) Uani 1 1 d . A .
C15 C 0.1923(5) 0.0968(6) 0.4587(5) 0.0383(15) Uani 1 1 d . A .
O4 O 0.2119(4) 0.1580(4) 0.4045(3) 0.0344(9) Uani 1 1 d . A .
C16 C 0.1539(6) 0.1266(7) 0.5467(5) 0.0450(18) Uani 1 1 d . . .
C17 C 0.1357(7) 0.0540(8) 0.5997(5) 0.056(2) Uani 1 1 d . A .
H17 H 0.1107 0.0749 0.6598 0.067 Uiso 1 1 calc R . .
C18 C 0.1537(6) -0.0462(7) 0.5649(5) 0.054(2) Uani 1 1 d . . .
H18 H 0.1434 -0.0931 0.6021 0.065 Uiso 1 1 calc R A .
C19 C 0.1219(6) 0.2234(8) 0.5828(5) 0.054(2) Uani 1 1 d . A .
H19 H 0.0850 0.2299 0.6372 0.064 Uiso 1 1 calc R . .
N4 N 0.1382(5) 0.3024(6) 0.5486(4) 0.0512(17) Uani 1 1 d D A .
C20 C 0.0878(7) 0.3878(7) 0.5924(6) 0.056(2) Uani 1 1 d DU . .
H20A H 0.0255 0.3825 0.5404 0.067 Uiso 1 1 calc R C .
H20B H 0.0485 0.3696 0.6439 0.067 Uiso 1 1 calc R . .
C21 C 0.1786(9) 0.5033(8) 0.6358(6) 0.075(3) Uani 1 1 d D . .
H21A H 0.2474 0.5053 0.6793 0.091 Uiso 1 1 calc R . .
H21B H 0.1453 0.5550 0.6776 0.091 Uiso 1 1 calc R . .
C22 C 0.2224(10) 0.5472(7) 0.5607(6) 0.069(2) Uani 1 1 d DU . .
H22A H 0.2773 0.6296 0.5956 0.083 Uiso 1 1 calc R C .
H22B H 0.1524 0.5434 0.5172 0.083 Uiso 1 1 calc R . .
N5 N 0.2881(7) 0.4854(5) 0.4948(4) 0.0525(17) Uani 1 1 d D . .
C23 C 0.3740(8) 0.5452(6) 0.4690(6) 0.058(2) Uani 1 1 d . . .
H23 H 0.4047 0.6264 0.5050 0.069 Uiso 1 1 calc R C .
C24 C 0.4318(6) 0.5052(5) 0.3910(5) 0.0454(18) Uani 1 1 d . . .
O5 O 0.3164(4) 0.3024(3) 0.3459(3) 0.0338(9) Uani 1 1 d . . .
C25 C 0.3958(6) 0.3875(5) 0.3323(5) 0.0358(14) Uani 1 1 d . . .
O6 O 0.4031(4) 0.2395(3) 0.1974(3) 0.0337(9) Uani 1 1 d . C .
C26 C 0.4422(5) 0.3536(5) 0.2486(5) 0.0347(14) Uani 1 1 d . C .
C27 C 0.5212(6) 0.4368(6) 0.2220(6) 0.0447(17) Uani 1 1 d . . .
C28 C 0.5609(6) 0.5554(6) 0.2875(7) 0.059(2) Uani 1 1 d . . .
H28 H 0.6197 0.6128 0.2735 0.071 Uiso 1 1 calc R . .
C29 C 0.5178(7) 0.5886(6) 0.3684(7) 0.056(2) Uani 1 1 d . . .
H29 H 0.5456 0.6682 0.4100 0.067 Uiso 1 1 calc R C .
C30 C 0.5571(6) 0.4075(7) 0.1303(7) 0.052(2) Uani 1 1 d . C .
H30 H 0.6233 0.4653 0.1233 0.062 Uiso 1 1 calc R . .
N6 N 0.5067(5) 0.3090(6) 0.0569(5) 0.0479(15) Uani 1 1 d D C .
C31 C 0.5436(7) 0.2959(9) -0.0378(7) 0.068(3) Uani 1 1 d D . .
H31A H 0.5705 0.2315 -0.0577 0.082 Uiso 1 1 calc R D .
H31B H 0.6115 0.3675 -0.0297 0.082 Uiso 1 1 calc R . .
C32 C 0.4386(8) 0.2717(9) -0.1151(7) 0.076(3) Uani 1 1 d D D .
H32A H 0.4686 0.2906 -0.1698 0.091 Uiso 1 1 calc R . .
H32B H 0.3983 0.3233 -0.0861 0.091 Uiso 1 1 calc R . .
C33 C 0.3475(8) 0.1494(9) -0.1572(6) 0.069(3) Uani 1 1 d D . .
H33A H 0.2687 0.1486 -0.1826 0.083 Uiso 1 1 calc R D .
H33B H 0.3708 0.1045 -0.2144 0.083 Uiso 1 1 calc R . .
N1 N 0.3317(5) 0.0893(6) -0.0878(4) 0.0482(15) Uani 1 1 d D D .
N30 N 0.5258(5) 0.1270(4) 0.3289(4) 0.0346(12) Uani 1 1 d D . .
O30 O 0.4743(4) 0.1846(4) 0.3820(3) 0.0356(10) Uani 1 1 d D . .
O31 O 0.4647(4) 0.0535(3) 0.2445(3) 0.0333(9) Uani 1 1 d D . .
O32 O 0.6298(4) 0.1423(4) 0.3597(4) 0.0509(13) Uani 1 1 d D . .
N40 N -0.1464(10) -0.3497(8) 0.1439(7) 0.045(2) Uani 0.75 1 d PD B 1
O40 O -0.0720(11) -0.2459(6) 0.1843(7) 0.082(3) Uani 0.75 1 d PD B 1
O41 O -0.1455(8) -0.4165(6) 0.1814(6) 0.061(2) Uani 0.75 1 d PD B 1
O42 O -0.2214(8) -0.3889(7) 0.0622(6) 0.071(2) Uani 0.75 1 d PD B 1
N45 N -0.1083(16) -0.3204(18) 0.172(2) 0.028(7) Uiso 0.25 1 d PD B 2
O45 O -0.0125(14) -0.2367(14) 0.2256(14) 0.033(4) Uiso 0.25 1 d PD B 2
O46 O -0.112(2) -0.4122(18) 0.125(2) 0.076(7) Uiso 0.25 1 d PD B 2
O47 O -0.2069(17) -0.312(2) 0.1850(18) 0.068(6) Uiso 0.25 1 d PD B 2
N50 N -0.0103(8) 0.2578(9) 0.3290(9) 0.0546(9) Uiso 0.75 1 d PD C 1
O50 O -0.0567(6) 0.1465(6) 0.2808(5) 0.0546(9) Uiso 0.75 1 d PD C 1
O51 O 0.0737(6) 0.3168(6) 0.3270(6) 0.0546(9) Uiso 0.75 1 d PD C 1
O52 O -0.0914(6) 0.2904(6) 0.3682(5) 0.0546(9) Uiso 0.75 1 d PD C 1
N55 N 0.0353(18) 0.3181(13) 0.2807(12) 0.0284(18) Uiso 0.25 1 d PD C 2
O55 O 0.0739(14) 0.3002(13) 0.2052(10) 0.0284(18) Uiso 0.25 1 d PD C 2
O56 O 0.0270(14) 0.4029(11) 0.3323(10) 0.0284(18) Uiso 0.25 1 d PD C 2
O57 O 0.0143(13) 0.2576(15) 0.3311(14) 0.0284(18) Uiso 0.25 1 d PD C 2
O60 O 0.0876(4) 0.0691(4) 0.2001(3) 0.0424(11) Uani 1 1 d . . .
H60X H 0.0600 0.1221 0.2143 0.051 Uiso 1 1 d . . .
C60 C -0.0059(7) -0.0238(7) 0.1186(6) 0.054(2) Uani 1 1 d . . .
H60A H 0.0299 -0.0582 0.0665 0.065 Uiso 1 1 calc R . .
H60B H -0.0593 0.0058 0.0922 0.065 Uiso 1 1 calc R . .
H60C H -0.0523 -0.0826 0.1413 0.065 Uiso 1 1 calc R . .
O70A O 0.2305(9) 0.2535(9) 0.0363(8) 0.056(3) Uani 0.75 1 d P D 1
H70X H 0.2357 0.2696 -0.0138 0.067 Uiso 0.75 1 d P E 1
C70A C 0.1530(9) 0.2690(9) 0.1012(7) 0.047(2) Uani 0.75 1 d P D 1
H70A H 0.0843 0.2765 0.0678 0.056 Uiso 0.75 1 calc PR D 1
H70B H 0.1975 0.3391 0.1612 0.056 Uiso 0.75 1 calc PR D 1
H70C H 0.1239 0.2021 0.1193 0.056 Uiso 0.75 1 calc PR D 1
O70B O 0.218(3) 0.242(2) 0.0650(19) 0.041(7) Uani 0.25 1 d PU D 2
H70Y H 0.1638 0.2244 0.1008 0.049 Uiso 0.25 1 d P F 2
C70B C 0.205(4) 0.321(4) 0.041(3) 0.081(11) Uani 0.25 1 d PU D 2
H70D H 0.1376 0.2867 -0.0165 0.097 Uiso 0.25 1 calc PR D 2
H70E H 0.2793 0.3628 0.0255 0.097 Uiso 0.25 1 calc PR D 2
H70F H 0.1898 0.3750 0.0971 0.097 Uiso 0.25 1 calc PR D 2
O80 O 0.4217(4) -0.1569(4) 0.2695(4) 0.0479(12) Uani 1 1 d . B .
H80X H 0.4432 -0.0966 0.2561 0.057 Uiso 1 1 d . . .
C80 C 0.4900(7) -0.1174(7) 0.3691(6) 0.058(2) Uani 1 1 d . . .
H80A H 0.5762 -0.0844 0.3718 0.069 Uiso 1 1 calc R B .
H80B H 0.4721 -0.1826 0.3896 0.069 Uiso 1 1 calc R . .
H80C H 0.4683 -0.0584 0.4138 0.069 Uiso 1 1 calc R . .

loop_
_atom_site_aniso_label
_atom_site_aniso_U_11
_atom_site_aniso_U_22
_atom_site_aniso_U_33
_atom_site_aniso_U_23
_atom_site_aniso_U_13
_atom_site_aniso_U_12
Dy1 0.02543(15) 0.02252(14) 0.02888(15) 0.00569(11) 0.00257(11) 0.00865(11)
Cu1 0.0299(4) 0.0262(4) 0.0449(4) 0.0155(3) 0.0054(3) 0.0104(3)
Cu2 0.0287(4) 0.0424(4) 0.0419(4) 0.0225(4) 0.0074(3) 0.0149(3)
Cu3 0.0442(5) 0.0386(4) 0.0285(4) -0.0018(3) -0.0019(3) 0.0255(4)
C1 0.034(4) 0.086(6) 0.032(3) 0.020(4) 0.007(3) 0.032(4)
C2 0.035(3) 0.056(4) 0.032(3) 0.009(3) -0.002(3) 0.025(3)
C3 0.029(3) 0.036(3) 0.028(3) 0.004(2) 0.000(2) 0.015(3)
O1 0.031(2) 0.030(2) 0.029(2) 0.0097(17) 0.0051(17) 0.0113(18)
C4 0.029(3) 0.030(3) 0.028(3) 0.004(2) -0.005(2) 0.012(2)
O2 0.032(2) 0.0235(19) 0.032(2) 0.0070(16) 0.0028(18) 0.0110(17)
C5 0.032(3) 0.029(3) 0.041(4) -0.002(3) -0.012(3) 0.012(3)
C6 0.055(5) 0.042(4) 0.041(4) -0.007(3) -0.018(3) 0.026(4)
C7 0.054(4) 0.063(5) 0.029(3) -0.003(3) -0.003(3) 0.039(4)
C8 0.045(4) 0.023(3) 0.057(5) -0.004(3) -0.021(4) 0.009(3)
N2 0.048(4) 0.025(3) 0.067(4) 0.012(3) -0.018(3) 0.006(3)
C9B 0.031(7) 0.022(6) 0.055(8) 0.016(6) 0.019(7) 0.010(5)
C10B 0.102(15) 0.032(8) 0.094(13) 0.028(8) 0.063(12) 0.039(9)
C11 0.046(5) 0.055(5) 0.117(8) 0.058(5) 0.000(5) 0.017(4)
N3 0.033(3) 0.037(3) 0.055(4) 0.024(3) -0.001(3) 0.007(2)
C12 0.034(4) 0.050(4) 0.052(4) 0.032(4) -0.010(3) -0.005(3)
C13 0.029(3) 0.043(4) 0.035(3) 0.015(3) -0.005(3) -0.006(3)
C14 0.017(3) 0.036(3) 0.038(3) 0.017(3) -0.007(2) -0.006(2)
O3 0.031(2) 0.032(2) 0.033(2) 0.0114(18) 0.0093(18) 0.0100(18)
C15 0.024(3) 0.042(4) 0.034(3) 0.009(3) -0.002(3) 0.005(3)
O4 0.031(2) 0.033(2) 0.033(2) 0.0058(18) 0.0093(18) 0.0132(18)
C16 0.023(3) 0.060(4) 0.025(3) -0.001(3) -0.001(3) 0.004(3)
C17 0.036(4) 0.075(6) 0.023(3) 0.011(3) -0.004(3) -0.004(4)
C18 0.036(4) 0.063(5) 0.033(4) 0.019(4) -0.007(3) -0.010(4)
C19 0.026(3) 0.078(6) 0.033(4) -0.001(4) 0.001(3) 0.017(4)
N4 0.028(3) 0.067(4) 0.033(3) -0.010(3) -0.006(2) 0.023(3)
C20 0.045(3) 0.074(4) 0.045(3) 0.006(3) 0.012(3) 0.036(3)
C21 0.080(7) 0.092(7) 0.054(5) 0.010(5) 0.014(5) 0.053(6)
C22 0.109(5) 0.054(4) 0.051(4) 0.015(3) 0.020(3) 0.044(4)
N5 0.081(5) 0.039(3) 0.035(3) 0.004(3) -0.004(3) 0.034(3)
C23 0.081(6) 0.034(4) 0.042(4) -0.008(3) -0.025(4) 0.037(4)
C24 0.038(4) 0.027(3) 0.054(4) 0.005(3) -0.021(3) 0.014(3)
O5 0.041(2) 0.023(2) 0.034(2) 0.0070(17) 0.0024(19) 0.0139(18)
C25 0.030(3) 0.030(3) 0.039(3) 0.006(3) -0.010(3) 0.013(3)
O6 0.027(2) 0.027(2) 0.042(2) 0.0118(18) 0.0042(18) 0.0084(17)
C26 0.020(3) 0.030(3) 0.050(4) 0.017(3) -0.005(3) 0.008(2)
C27 0.026(3) 0.042(4) 0.070(5) 0.031(4) 0.002(3) 0.011(3)
C28 0.026(3) 0.033(4) 0.104(7) 0.034(4) -0.020(4) 0.000(3)
C29 0.044(4) 0.024(3) 0.077(6) 0.006(3) -0.018(4) 0.010(3)
C30 0.029(3) 0.049(4) 0.089(6) 0.045(4) 0.013(4) 0.012(3)
N6 0.033(3) 0.061(4) 0.067(4) 0.043(4) 0.017(3) 0.019(3)
C31 0.042(4) 0.095(7) 0.098(7) 0.065(6) 0.032(5) 0.032(5)
C32 0.081(7) 0.115(9) 0.083(7) 0.073(7) 0.043(6) 0.058(7)
C33 0.059(5) 0.119(8) 0.048(5) 0.052(5) 0.014(4) 0.038(6)
N1 0.033(3) 0.076(5) 0.043(3) 0.031(3) 0.008(3) 0.023(3)
N30 0.033(3) 0.028(3) 0.041(3) 0.012(2) 0.005(2) 0.013(2)
O30 0.034(2) 0.033(2) 0.032(2) 0.0046(18) 0.0002(19) 0.0145(19)
O31 0.031(2) 0.029(2) 0.031(2) 0.0051(17) 0.0023(18) 0.0091(18)
O32 0.033(3) 0.049(3) 0.060(3) 0.009(2) -0.007(2) 0.021(2)
N40 0.075(7) 0.038(5) 0.039(6) 0.016(5) 0.023(6) 0.038(5)
O40 0.147(10) 0.033(4) 0.060(5) 0.018(4) 0.039(6) 0.025(5)
O41 0.088(6) 0.040(4) 0.050(4) 0.023(3) 0.002(4) 0.019(4)
O42 0.095(6) 0.062(5) 0.067(5) 0.041(4) 0.012(5) 0.032(5)
O60 0.033(2) 0.041(3) 0.043(3) 0.007(2) -0.002(2) 0.015(2)
C60 0.034(4) 0.053(4) 0.055(5) 0.014(4) -0.014(3) 0.008(3)
O70A 0.048(5) 0.086(7) 0.073(6) 0.061(6) 0.023(5) 0.041(4)
C70A 0.055(6) 0.048(5) 0.050(5) 0.016(4) 0.010(5) 0.039(5)
O70B 0.042(8) 0.042(8) 0.041(8) 0.018(5) 0.007(5) 0.018(5)
C70B 0.081(12) 0.080(12) 0.081(12) 0.032(7) 0.018(6) 0.032(7)
O80 0.043(3) 0.040(3) 0.054(3) 0.013(2) 0.004(2) 0.016(2)
C80 0.042(4) 0.061(5) 0.061(5) 0.027(4) 0.001(4) 0.010(4)

loop_
_atom_type_symbol
_atom_type_description
_atom_type_scat_dispersion_real
_atom_type_scat_dispersion_imag
_atom_type_scat_source
C C 0.0033 0.0016 'International Tables Vol C Tables 4.2.6.8 and 6.1.1.4'
H H 0.0000 0.0000 'International Tables Vol C Tables 4.2.6.8 and 6.1.1.4'
N N 0.0061 0.0033 'International Tables Vol C Tables 4.2.6.8 and 6.1.1.4'
O O 0.0106 0.0060 'International Tables Vol C Tables 4.2.6.8 and 6.1.1.4'
Cu Cu 0.3201 1.2651 'International Tables Vol C Tables 4.2.6.8 and 6.1.1.4'
Dy Dy -0.1892 4.4098 'International Tables Vol C Tables 4.2.6.8 and 6.1.1.4'

loop_
_geom_angle_atom_site_label_1
_geom_angle_atom_site_label_2
_geom_angle_atom_site_label_3
_geom_angle
O60 Dy1 O3 96.55(16)
O60 Dy1 O6 105.40(16)
O3 Dy1 O6 158.05(14)
O60 Dy1 O1 80.84(15)
O3 Dy1 O1 123.83(14)
O6 Dy1 O1 60.89(14)
O60 Dy1 O4 74.82(16)
O3 Dy1 O4 64.70(14)
O6 Dy1 O4 121.30(14)
O1 Dy1 O4 155.19(14)
O60 Dy1 O2 84.17(15)
O3 Dy1 O2 60.16(14)
O6 Dy1 O2 120.98(14)
O1 Dy1 O2 63.78(14)
O4 Dy1 O2 117.44(14)
O60 Dy1 O30 153.96(15)
O3 Dy1 O30 79.46(14)
O6 Dy1 O30 80.94(14)
O1 Dy1 O30 122.88(14)
O4 Dy1 O30 80.33(14)
O2 Dy1 O30 114.69(14)
O60 Dy1 O5 85.81(15)
O3 Dy1 O5 120.42(14)
O6 Dy1 O5 62.76(14)
O1 Dy1 O5 115.33(14)
O4 Dy1 O5 58.69(14)
O2 Dy1 O5 169.94(14)
O30 Dy1 O5 74.59(14)
O60 Dy1 O31 153.80(14)
O3 Dy1 O31 81.69(14)
O6 Dy1 O31 78.43(14)
O1 Dy1 O31 78.66(13)
O4 Dy1 O31 126.03(14)
O2 Dy1 O31 72.23(13)
O30 Dy1 O31 51.68(13)
O5 Dy1 O31 117.75(14)
O60 Dy1 N30 176.84(16)
O3 Dy1 N30 80.32(14)
O6 Dy1 N30 77.73(14)
O1 Dy1 N30 100.49(14)
O4 Dy1 N30 104.07(15)
O2 Dy1 N30 93.83(14)
O30 Dy1 N30 26.09(13)
O5 Dy1 N30 96.15(14)
O31 Dy1 N30 25.62(13)
O2 Cu1 O3 77.47(17)
O2 Cu1 N3 169.1(2)
O3 Cu1 N3 91.9(2)
O2 Cu1 N2 93.7(2)
O3 Cu1 N2 171.1(2)
N3 Cu1 N2 97.0(3)
O2 Cu1 O45 92.3(5)
O3 Cu1 O45 91.0(4)
N3 Cu1 O45 90.0(5)
N2 Cu1 O45 87.7(4)
O2 Cu1 O80 92.82(17)
O3 Cu1 O80 91.57(17)
N3 Cu1 O80 85.3(2)
N2 Cu1 O80 90.4(2)
O45 Cu1 O80 174.7(5)
O2 Cu1 O40 83.20(19)
O3 Cu1 O40 93.44(19)
N3 Cu1 O40 99.7(2)
N2 Cu1 O40 83.9(2)
O45 Cu1 O40 10.1(5)
O80 Cu1 O40 172.77(19)
O6 Cu2 O1 78.90(17)
O6 Cu2 N1 172.0(2)
O1 Cu2 N1 93.8(2)
O6 Cu2 N6 91.2(2)
O1 Cu2 N6 162.4(2)
N1 Cu2 N6 95.0(3)
O6 Cu2 O70B 84.1(7)
O1 Cu2 O70B 91.3(7)
N1 Cu2 O70B 99.6(7)
N6 Cu2 O70B 102.2(7)
O6 Cu2 O70A 93.9(3)
O1 Cu2 O70A 101.3(3)
N1 Cu2 O70A 90.8(3)
N6 Cu2 O70A 93.8(3)
O70B Cu2 O70A 12.8(6)
O5 Cu3 O4 77.03(17)
O5 Cu3 N5 94.3(2)
O4 Cu3 N5 165.3(3)
O5 Cu3 N4 168.8(2)
O4 Cu3 N4 92.1(2)
N5 Cu3 N4 95.8(3)
O5 Cu3 O51 86.6(2)
O4 Cu3 O51 106.1(2)
N5 Cu3 O51 85.0(2)
N4 Cu3 O51 99.0(2)
O5 Cu3 O57 97.9(4)
O4 Cu3 O57 93.0(4)
N5 Cu3 O57 100.0(4)
N4 Cu3 O57 85.1(4)
O51 Cu3 O57 19.6(4)
N1 C1 C2 127.0(6)
N1 C1 H1 116.5
C2 C1 H1 116.5
C3 C2 C7 119.1(7)
C3 C2 C1 123.5(7)
C7 C2 C1 117.4(6)
O1 C3 C2 124.1(6)
O1 C3 C4 115.9(5)
C2 C3 C4 119.9(6)
C3 O1 Cu2 123.5(4)
C3 O1 Dy1 122.2(4)
Cu2 O1 Dy1 109.39(17)
O2 C4 C5 124.3(6)
O2 C4 C3 115.7(5)
C5 C4 C3 120.0(6)
C4 O2 Cu1 125.9(4)
C4 O2 Dy1 121.8(4)
Cu1 O2 Dy1 110.46(18)
C4 C5 C6 118.9(7)
C4 C5 C8 123.9(6)
C6 C5 C8 117.0(6)
C7 C6 C5 121.1(6)
C7 C6 H6 119.4
C5 C6 H6 119.4
C6 C7 C2 120.8(7)
C6 C7 H7 119.6
C2 C7 H7 119.6
N2 C8 C5 127.4(6)
N2 C8 H8 116.3
C5 C8 H8 116.3
C8 N2 C9B 108.3(7)
C8 N2 C9A 123.2(9)
C9B N2 C9A 21.7(8)
C8 N2 Cu1 123.7(5)
C9B N2 Cu1 126.7(6)
C9A N2 Cu1 112.9(8)
C10A C9A N2 106.4(11)
C10A C9A H9A 110.5
N2 C9A H9A 110.5
C10A C9A H9B 110.5
N2 C9A H9B 110.5
H9A C9A H9B 108.6
C11 C10A C9A 105.9(12)
C11 C10A H10A 110.5
C9A C10A H10A 110.5
C11 C10A H10B 110.5
C9A C10A H10B 110.5
H10A C10A H10B 108.7
C10B C9B N2 109.1(10)
C10B C9B H9C 109.9
N2 C9B H9C 109.9
C10B C9B H9D 109.9
N2 C9B H9D 109.9
H9C C9B H9D 108.3
C9B C10B C11 119.3(11)
C9B C10B H10C 107.5
C11 C10B H10C 107.5
C9B C10B H10D 107.5
C11 C10B H10D 107.5
H10C C10B H10D 107.0
C10A C11 N3 117.2(8)
C10A C11 C10B 46.4(8)
N3 C11 C10B 108.2(7)
C10A C11 H11A 108.0
N3 C11 H11A 108.0
C10B C11 H11A 142.9
C10A C11 H11B 108.0
N3 C11 H11B 108.0
C10B C11 H11B 68.4
H11A C11 H11B 107.2
C12 N3 C11 114.9(6)
C12 N3 Cu1 124.0(5)
C11 N3 Cu1 121.1(5)
N3 C12 C13 126.6(6)
N3 C12 H12 116.7
C13 C12 H12 116.7
C14 C13 C18 119.3(7)
C14 C13 C12 123.1(7)
C18 C13 C12 117.5(7)
O3 C14 C13 123.1(6)
O3 C14 C15 116.2(5)
C13 C14 C15 120.7(6)
C14 O3 Cu1 123.4(4)
C14 O3 Dy1 121.2(4)
Cu1 O3 Dy1 111.38(18)
O4 C15 C16 124.6(7)
O4 C15 C14 116.5(6)
C16 C15 C14 118.9(7)
C15 O4 Cu3 125.2(4)
C15 O4 Dy1 121.2(4)
Cu3 O4 Dy1 111.8(2)
C15 C16 C17 119.9(7)
C15 C16 C19 123.0(7)
C17 C16 C19 116.8(7)
C18 C17 C16 120.4(7)
C18 C17 H17 119.8
C16 C17 H17 119.8
C17 C18 C13 120.6(7)
C17 C18 H18 119.7
C13 C18 H18 119.7
N4 C19 C16 126.0(7)
N4 C19 H19 117.0
C16 C19 H19 117.0
C19 N4 C20 116.0(7)
C19 N4 Cu3 124.2(5)
C20 N4 Cu3 119.8(6)
C21 C20 N4 112.0(7)
C21 C20 H20A 109.2
N4 C20 H20A 109.2
C21 C20 H20B 109.2
N4 C20 H20B 109.2
H20A C20 H20B 107.9
C20 C21 C22 112.7(8)
C20 C21 H21A 109.1
C22 C21 H21A 109.1
C20 C21 H21B 109.1
C22 C21 H21B 109.1
H21A C21 H21B 107.8
C21 C22 N5 117.1(7)
C21 C22 H22A 108.0
N5 C22 H22A 108.0
C21 C22 H22B 108.0
N5 C22 H22B 108.0
H22A C22 H22B 107.3
C23 N5 C22 118.0(6)
C23 N5 Cu3 123.1(5)
C22 N5 Cu3 118.7(6)
N5 C23 C24 128.0(6)
N5 C23 H23 116.0
C24 C23 H23 116.0
C29 C24 C25 119.7(7)
C29 C24 C23 117.9(7)
C25 C24 C23 122.0(7)
C25 O5 Cu3 126.3(4)
C25 O5 Dy1 122.2(4)
Cu3 O5 Dy1 111.03(18)
O5 C25 C24 125.2(7)
O5 C25 C26 114.8(5)
C24 C25 C26 120.0(6)
C26 O6 Cu2 120.9(4)
C26 O6 Dy1 122.7(4)
Cu2 O6 Dy1 110.50(18)
O6 C26 C27 124.0(6)
O6 C26 C25 115.7(5)
C27 C26 C25 120.2(6)
C26 C27 C28 117.6(7)
C26 C27 C30 122.3(7)
C28 C27 C30 120.0(7)
C29 C28 C27 122.3(7)
C29 C28 H28 118.9
C27 C28 H28 118.9
C28 C29 C24 119.9(7)
C28 C29 H29 120.1
C24 C29 H29 120.1
N6 C30 C27 125.0(6)
N6 C30 H30 117.5
C27 C30 H30 117.5
C30 N6 C31 118.9(7)
C30 N6 Cu2 124.8(5)
C31 N6 Cu2 116.1(5)
N6 C31 C32 108.6(6)
N6 C31 H31A 110.0
C32 C31 H31A 110.0
N6 C31 H31B 110.0
C32 C31 H31B 110.0
H31A C31 H31B 108.4
C31 C32 C33 114.4(7)
C31 C32 H32A 108.6
C33 C32 H32A 108.6
C31 C32 H32B 108.6
C33 C32 H32B 108.6
H32A C32 H32B 107.6
N1 C33 C32 116.0(7)
N1 C33 H33A 108.3
C32 C33 H33A 108.3
N1 C33 H33B 108.3
C32 C33 H33B 108.3
H33A C33 H33B 107.4
C1 N1 C33 116.1(7)
C1 N1 Cu2 122.6(5)
C33 N1 Cu2 121.3(6)
O32 N30 O31 121.7(5)
O32 N30 O30 121.3(5)
O31 N30 O30 117.0(5)
O32 N30 Dy1 177.8(4)
O31 N30 Dy1 59.1(3)
O30 N30 Dy1 58.0(3)
N30 O30 Dy1 95.9(3)
N30 O31 Dy1 95.3(3)
O41 N40 O40 120.2(10)
O41 N40 O42 117.3(9)
O40 N40 O42 122.4(9)
N40 O40 Cu1 119.4(7)
O46 N45 O45 123(2)
O46 N45 O47 118(2)
O45 N45 O47 117.3(18)
N45 O45 Cu1 136.3(14)
O51 N50 O50 126.2(10)
O51 N50 O52 123.5(10)
O50 N50 O52 109.4(8)
N50 O51 Cu3 106.0(8)
O56 N55 O55 129.1(16)
O56 N55 O57 102.1(15)
O55 N55 O57 127.8(16)
N55 O57 Cu3 105.1(13)
C60 O60 Dy1 130.9(4)
C60 O60 H60X 102.4
Dy1 O60 H60X 124.6
O60 C60 H60A 109.5
O60 C60 H60B 109.5
H60A C60 H60B 109.5
O60 C60 H60C 109.5
H60A C60 H60C 109.5
H60B C60 H60C 109.5
C70A O70A Cu2 123.7(7)
C70A O70A H70X 128.8
Cu2 O70A H70X 107.5
C70A O70A H70Y 26.9
Cu2 O70A H70Y 99.7
H70X O70A H70Y 149.9
O70A C70A H70Y 72.7
H70A C70A H70Y 132.8
H70B C70A H70Y 113.9
H70C C70A H70Y 38.1
C70B O70B Cu2 130(3)
C70B O70B H70X 47.8
Cu2 O70B H70X 90.9
C70B O70B H70Y 106.9
Cu2 O70B H70Y 121.8
H70X O70B H70Y 144.1
O70B C70B H70X 69.8
O70B C70B H70D 109.5
O70B C70B H70E 109.5
H70D C70B H70E 109.5
O70B C70B H70F 109.5
H70D C70B H70F 109.5
H70E C70B H70F 109.5
C80 O80 Cu1 117.8(5)
C80 O80 H80X 104.4
Cu1 O80 H80X 94.7
O80 C80 H80A 109.5
O80 C80 H80B 109.5
H80A C80 H80B 109.5
O80 C80 H80C 109.5
H80A C80 H80C 109.5
H80B C80 H80C 109.5

loop_
_geom_bond_atom_site_label_1
_geom_bond_atom_site_label_2
_geom_bond_distance
Dy1 O60 2.297(4)
Dy1 O3 2.402(4)
Dy1 O6 2.413(4)
Dy1 O1 2.425(4)
Dy1 O4 2.430(4)
Dy1 O2 2.440(4)
Dy1 O30 2.460(4)
Dy1 O5 2.464(4)
Dy1 O31 2.485(4)
Dy1 N30 2.885(5)
Cu1 O2 1.931(4)
Cu1 O3 1.948(4)
Cu1 N3 1.973(6)
Cu1 N2 1.974(6)
Cu1 O45 2.441(17)
Cu1 O80 2.513(5)
Cu1 O40 3.129(13)
Cu2 O6 1.920(4)
Cu2 O1 1.938(4)
Cu2 N1 1.952(6)
Cu2 N6 1.974(6)
Cu2 O70B 2.31(3)
Cu2 O70A 2.319(10)
Cu3 O5 1.916(4)
Cu3 O4 1.935(4)
Cu3 N5 1.963(6)
Cu3 N4 1.965(7)
Cu3 O51 2.446(8)
Cu3 O57 2.664(15)
C1 N1 1.286(10)
C1 C2 1.448(11)
C1 H1 0.9500
C2 C3 1.394(9)
C2 C7 1.414(10)
C3 O1 1.330(7)
C3 C4 1.411(9)
C4 O2 1.330(7)
C4 C5 1.398(8)
C5 C6 1.410(10)
C5 C8 1.424(11)
C6 C7 1.352(12)
C6 H6 0.9500
C7 H7 0.9500
C8 N2 1.284(10)
C8 H8 0.9500
N2 C9B 1.490(11)
N2 C9A 1.521(14)
C9A C10A 1.498(15)
C9A H9A 0.9900
C9A H9B 0.9900
C10A C11 1.447(13)
C10A H10A 0.9900
C10A H10B 0.9900
C9B C10B 1.486(14)
C9B H9C 0.9900
C9B H9D 0.9900
C10B C11 1.548(14)
C10B H10C 0.9900
C10B H10D 0.9900
C11 N3 1.495(8)
C11 H11A 0.9900
C11 H11B 0.9900
N3 C12 1.274(10)
C12 C13 1.448(11)
C12 H12 0.9500
C13 C14 1.397(9)
C13 C18 1.404(10)
C14 O3 1.340(8)
C14 C15 1.411(10)
C15 O4 1.308(8)
C15 C16 1.401(9)
C16 C17 1.413(11)
C16 C19 1.431(11)
C17 C18 1.371(12)
C17 H17 0.9500
C18 H18 0.9500
C19 N4 1.282(11)
C19 H19 0.9500
N4 C20 1.474(8)
C20 C21 1.433(11)
C20 H20A 0.9900
C20 H20B 0.9900
C21 C22 1.481(11)
C21 H21A 0.9900
C21 H21B 0.9900
C22 N5 1.530(9)
C22 H22A 0.9900
C22 H22B 0.9900
N5 C23 1.259(11)
C23 C24 1.454(12)
C23 H23 0.9500
C24 C29 1.404(11)
C24 C25 1.404(9)
O5 C25 1.309(8)
C25 C26 1.410(10)
O6 C26 1.340(7)
C26 C27 1.398(9)
C27 C28 1.432(11)
C27 C30 1.433(12)
C28 C29 1.352(13)
C28 H28 0.9500
C29 H29 0.9500
C30 N6 1.284(10)
C30 H30 0.9500
N6 C31 1.483(9)
C31 C32 1.489(11)
C31 H31A 0.9900
C31 H31B 0.9900
C32 C33 1.497(11)
C32 H32A 0.9900
C32 H32B 0.9900
C33 N1 1.487(9)
C33 H33A 0.9900
C33 H33B 0.9900
N30 O32 1.224(6)
N30 O31 1.253(6)
N30 O30 1.275(6)
N40 O41 1.200(9)
N40 O40 1.260(11)
N40 O42 1.262(11)
N45 O46 1.176(15)
N45 O45 1.255(16)
N45 O47 1.273(16)
N50 O51 1.068(10)
N50 O50 1.298(11)
N50 O52 1.318(11)
N55 O56 1.182(14)
N55 O55 1.234(14)
N55 O57 1.253(15)
O60 C60 1.432(8)
O60 H60X 0.8602
C60 H60A 0.9800
C60 H60B 0.9800
C60 H60C 0.9800
O70A C70A 1.424(14)
O70A H70X 0.8379
C70A H70A 0.9800
C70A H70B 0.9800
C70A H70C 0.9800
C70A H70Y 0.6522
O70B C70B 1.27(5)
O70B H70Y 0.9030
C70B H70X 1.0637
C70B H70D 0.9800
C70B H70E 0.9800
C70B H70F 0.9800
O80 C80 1.438(9)
O80 H80X 0.8561
C80 H80A 0.9800
C80 H80B 0.9800
C80 H80C 0.9800

loop_
_geom_hbond_atom_site_label_D
_geom_hbond_atom_site_label_H
_geom_hbond_atom_site_label_A
_geom_hbond_distance_DH
_geom_hbond_distance_HA
_geom_hbond_distance_DA
_geom_hbond_angle_DHA
_geom_hbond_site_symmetry_A
O60 H60X O50 0.86 1.86 2.534(9) 133.6 .
O60 H60X O57 0.86 2.32 3.09(2) 149.5 .
O70B H70Y O55 0.90 2.16 2.92(3) 142.2 .
O70A H70X O42 0.84 2.01 2.699(12) 139.5 2
O80 H80X O31 0.86 2.00 2.843(6) 165.8 .

loop_
_geom_torsion_atom_site_label_1
_geom_torsion_atom_site_label_2
_geom_torsion_atom_site_label_3
_geom_torsion_atom_site_label_4
_geom_torsion
N1 C1 C2 C3 7.4(11)
N1 C1 C2 C7 -174.5(7)
C7 C2 C3 O1 -178.4(6)
C1 C2 C3 O1 -0.4(10)
C7 C2 C3 C4 1.6(9)
C1 C2 C3 C4 179.6(6)
C2 C3 O1 Cu2 -19.8(8)
C4 C3 O1 Cu2 160.2(4)
C2 C3 O1 Dy1 -172.3(5)
C4 C3 O1 Dy1 7.7(7)
O6 Cu2 O1 C3 -150.9(5)
N1 Cu2 O1 C3 25.7(5)
N6 Cu2 O1 C3 -94.0(8)
O70B Cu2 O1 C3 125.4(8)
O70A Cu2 O1 C3 117.3(5)
O6 Cu2 O1 Dy1 4.61(18)
N1 Cu2 O1 Dy1 -178.8(2)
N6 Cu2 O1 Dy1 61.4(8)
O70B Cu2 O1 Dy1 -79.1(7)
O70A Cu2 O1 Dy1 -87.2(3)
O60 Dy1 O1 C3 -94.8(4)
O3 Dy1 O1 C3 -3.1(5)
O6 Dy1 O1 C3 151.7(5)
O4 Dy1 O1 C3 -106.0(5)
O2 Dy1 O1 C3 -6.9(4)
O30 Dy1 O1 C3 96.8(4)
O5 Dy1 O1 C3 -175.7(4)
O31 Dy1 O1 C3 68.8(4)
N30 Dy1 O1 C3 82.3(4)
O60 Dy1 O1 Cu2 109.3(2)
O3 Dy1 O1 Cu2 -158.92(16)
O6 Dy1 O1 Cu2 -4.12(16)
O4 Dy1 O1 Cu2 98.1(3)
O2 Dy1 O1 Cu2 -162.7(2)
O30 Dy1 O1 Cu2 -59.1(2)
O5 Dy1 O1 Cu2 28.4(2)
O31 Dy1 O1 Cu2 -87.09(19)
N30 Dy1 O1 Cu2 -73.6(2)
O1 C3 C4 O2 -2.4(8)
C2 C3 C4 O2 177.6(5)
O1 C3 C4 C5 179.0(5)
C2 C3 C4 C5 -1.0(9)
C5 C4 O2 Cu1 11.5(8)
C3 C4 O2 Cu1 -167.1(4)
C5 C4 O2 Dy1 174.7(5)
C3 C4 O2 Dy1 -3.9(7)
O3 Cu1 O2 C4 170.7(5)
N3 Cu1 O2 C4 159.4(10)
N2 Cu1 O2 C4 -10.9(5)
O45 Cu1 O2 C4 -98.7(6)
O80 Cu1 O2 C4 79.7(5)
O40 Cu1 O2 C4 -94.2(5)
O3 Cu1 O2 Dy1 5.94(17)
N3 Cu1 O2 Dy1 -5.4(12)
N2 Cu1 O2 Dy1 -175.6(2)
O45 Cu1 O2 Dy1 96.5(4)
O80 Cu1 O2 Dy1 -85.04(19)
O40 Cu1 O2 Dy1 101.0(2)
O60 Dy1 O2 C4 88.1(4)
O3 Dy1 O2 C4 -170.9(5)
O6 Dy1 O2 C4 -16.4(5)
O1 Dy1 O2 C4 5.5(4)
O4 Dy1 O2 C4 157.6(4)
O30 Dy1 O2 C4 -110.6(4)
O5 Dy1 O2 C4 92.8(9)
O31 Dy1 O2 C4 -80.4(4)
N30 Dy1 O2 C4 -94.4(4)
O60 Dy1 O2 Cu1 -106.4(2)
O3 Dy1 O2 Cu1 -5.42(16)
O6 Dy1 O2 Cu1 149.11(17)
O1 Dy1 O2 Cu1 170.9(2)
O4 Dy1 O2 Cu1 -36.9(2)
O30 Dy1 O2 Cu1 54.9(2)
O5 Dy1 O2 Cu1 -101.7(8)
O31 Dy1 O2 Cu1 85.1(2)
N30 Dy1 O2 Cu1 71.1(2)
O2 C4 C5 C6 -178.5(6)
C3 C4 C5 C6 0.0(9)
O2 C4 C5 C8 -2.5(10)
C3 C4 C5 C8 176.0(6)
C4 C5 C6 C7 0.3(10)
C8 C5 C6 C7 -175.9(7)
C5 C6 C7 C2 0.4(11)
C3 C2 C7 C6 -1.3(10)
C1 C2 C7 C6 -179.5(7)
C4 C5 C8 N2 -5.1(12)
C6 C5 C8 N2 171.0(7)
C5 C8 N2 C9B -165.7(9)
C5 C8 N2 C9A 176.7(10)
C5 C8 N2 Cu1 2.5(11)
O2 Cu1 N2 C8 4.1(7)
O3 Cu1 N2 C8 14(2)
N3 Cu1 N2 C8 -174.1(6)
O45 Cu1 N2 C8 96.2(8)
O80 Cu1 N2 C8 -88.8(6)
O40 Cu1 N2 C8 86.8(6)
O2 Cu1 N2 C9B 170.0(9)
O3 Cu1 N2 C9B 180(98)
N3 Cu1 N2 C9B -8.1(9)
O45 Cu1 N2 C9B -97.9(10)
O80 Cu1 N2 C9B 77.2(9)
O40 Cu1 N2 C9B -107.2(9)
O2 Cu1 N2 C9A -170.6(8)
O3 Cu1 N2 C9A -160.8(14)
N3 Cu1 N2 C9A 11.2(8)
O45 Cu1 N2 C9A -78.5(9)
O80 Cu1 N2 C9A 96.5(8)
O40 Cu1 N2 C9A -87.9(8)
C8 N2 C9A C10A 123.3(11)
C9B N2 C9A C10A 72(2)
Cu1 N2 C9A C10A -61.9(14)
N2 C9A C10A C11 92.0(14)
C8 N2 C9B C10B -164.1(10)
C9A N2 C9B C10B -27.4(19)
Cu1 N2 C9B C10B 28.2(15)
N2 C9B C10B C11 -64.1(16)
C9A C10A C11 N3 -58.2(13)
C9A C10A C11 C10B 31.6(10)
C9B C10B C11 C10A -35.5(12)
C9B C10B C11 N3 75.1(14)
C10A C11 N3 C12 -176.9(9)
C10B C11 N3 C12 133.5(8)
C10A C11 N3 Cu1 4.1(11)
C10B C11 N3 Cu1 -45.6(9)
O2 Cu1 N3 C12 28.4(15)
O3 Cu1 N3 C12 17.3(6)
N2 Cu1 N3 C12 -161.4(6)
O45 Cu1 N3 C12 -73.7(7)
O80 Cu1 N3 C12 108.7(6)
O40 Cu1 N3 C12 -76.5(6)
O2 Cu1 N3 C11 -152.6(10)
O3 Cu1 N3 C11 -163.7(5)
N2 Cu1 N3 C11 17.6(6)
O45 Cu1 N3 C11 105.3(6)
O80 Cu1 N3 C11 -72.2(5)
O40 Cu1 N3 C11 102.5(5)
C11 N3 C12 C13 -179.4(7)
Cu1 N3 C12 C13 -0.3(10)
N3 C12 C13 C14 -12.4(11)
N3 C12 C13 C18 166.2(7)
C18 C13 C14 O3 178.7(6)
C12 C13 C14 O3 -2.8(10)
C18 C13 C14 C15 -0.8(9)
C12 C13 C14 C15 177.7(6)
C13 C14 O3 Cu1 27.9(8)
C15 C14 O3 Cu1 -152.5(4)
C13 C14 O3 Dy1 -176.7(4)
C15 C14 O3 Dy1 2.8(7)
O2 Cu1 O3 C14 151.4(5)
N3 Cu1 O3 C14 -30.7(5)
N2 Cu1 O3 C14 141.3(15)
O45 Cu1 O3 C14 59.4(6)
O80 Cu1 O3 C14 -116.0(4)
O40 Cu1 O3 C14 69.2(5)
O2 Cu1 O3 Dy1 -6.07(18)
N3 Cu1 O3 Dy1 171.8(2)
N2 Cu1 O3 Dy1 -16.2(16)
O45 Cu1 O3 Dy1 -98.1(5)
O80 Cu1 O3 Dy1 86.5(2)
O40 Cu1 O3 Dy1 -88.3(2)
O60 Dy1 O3 C14 -73.3(4)
O6 Dy1 O3 C14 107.9(5)
O1 Dy1 O3 C14 -156.6(4)
O4 Dy1 O3 C14 -3.5(4)
O2 Dy1 O3 C14 -152.7(4)
O30 Dy1 O3 C14 80.7(4)
O5 Dy1 O3 C14 15.7(4)
O31 Dy1 O3 C14 133.1(4)
N30 Dy1 O3 C14 107.2(4)
O60 Dy1 O3 Cu1 84.8(2)
O6 Dy1 O3 Cu1 -94.1(4)
O1 Dy1 O3 Cu1 1.5(3)
O4 Dy1 O3 Cu1 154.6(2)
O2 Dy1 O3 Cu1 5.41(16)
O30 Dy1 O3 Cu1 -121.2(2)
O5 Dy1 O3 Cu1 173.79(16)
O31 Dy1 O3 Cu1 -68.82(19)
N30 Dy1 O3 Cu1 -94.7(2)
O3 C14 C15 O4 0.9(8)
C13 C14 C15 O4 -179.5(5)
O3 C14 C15 C16 178.6(5)
C13 C14 C15 C16 -1.8(9)
C16 C15 O4 Cu3 14.6(8)
C14 C15 O4 Cu3 -167.9(4)
C16 C15 O4 Dy1 178.2(4)
C14 C15 O4 Dy1 -4.3(7)
O5 Cu3 O4 C15 154.7(5)
N5 Cu3 O4 C15 99.8(10)
N4 Cu3 O4 C15 -22.7(5)
O51 Cu3 O4 C15 -122.7(5)
O57 Cu3 O4 C15 -107.9(6)
O5 Cu3 O4 Dy1 -10.25(18)
N5 Cu3 O4 Dy1 -65.1(9)
N4 Cu3 O4 Dy1 172.3(2)
O51 Cu3 O4 Dy1 72.3(2)
O57 Cu3 O4 Dy1 87.2(4)
O60 Dy1 O4 C15 109.1(4)
O3 Dy1 O4 C15 4.1(4)
O6 Dy1 O4 C15 -151.9(4)
O1 Dy1 O4 C15 120.5(5)
O2 Dy1 O4 C15 34.1(5)
O30 Dy1 O4 C15 -78.8(4)
O5 Dy1 O4 C15 -156.5(5)
O31 Dy1 O4 C15 -53.1(5)
N30 Dy1 O4 C15 -67.9(4)
O60 Dy1 O4 Cu3 -85.3(2)
O3 Dy1 O4 Cu3 169.7(2)
O6 Dy1 O4 Cu3 13.7(3)
O1 Dy1 O4 Cu3 -73.9(4)
O2 Dy1 O4 Cu3 -160.26(17)
O30 Dy1 O4 Cu3 86.8(2)
O5 Dy1 O4 Cu3 9.08(16)
O31 Dy1 O4 Cu3 112.5(2)
N30 Dy1 O4 Cu3 97.8(2)
O4 C15 C16 C17 -179.9(6)
C14 C15 C16 C17 2.6(9)
O4 C15 C16 C19 5.5(10)
C14 C15 C16 C19 -171.9(6)
C15 C16 C17 C18 -0.9(10)
C19 C16 C17 C18 174.1(6)
C16 C17 C18 C13 -1.8(10)
C14 C13 C18 C17 2.7(10)
C12 C13 C18 C17 -176.0(6)
C15 C16 C19 N4 -9.6(11)
C17 C16 C19 N4 175.6(7)
C16 C19 N4 C20 174.7(6)
C16 C19 N4 Cu3 -6.9(10)
O5 Cu3 N4 C19 5.7(14)
O4 Cu3 N4 C19 18.8(6)
N5 Cu3 N4 C19 -148.7(6)
O51 Cu3 N4 C19 125.5(6)
O57 Cu3 N4 C19 111.7(7)
O5 Cu3 N4 C20 -176.0(9)
O4 Cu3 N4 C20 -162.8(5)
N5 Cu3 N4 C20 29.6(5)
O51 Cu3 N4 C20 -56.2(5)
O57 Cu3 N4 C20 -70.0(6)
C19 N4 C20 C21 121.7(8)
Cu3 N4 C20 C21 -56.8(8)
N4 C20 C21 C22 72.0(10)
C20 C21 C22 N5 -64.3(11)
C21 C22 N5 C23 -144.9(8)
C21 C22 N5 Cu3 39.6(10)
O5 Cu3 N5 C23 -11.3(6)
O4 Cu3 N5 C23 41.8(12)
N4 Cu3 N5 C23 163.9(6)
O51 Cu3 N5 C23 -97.5(6)
O57 Cu3 N5 C23 -110.1(7)
O5 Cu3 N5 C22 164.0(5)
O4 Cu3 N5 C22 -142.9(8)
N4 Cu3 N5 C22 -20.8(6)
O51 Cu3 N5 C22 77.8(6)
O57 Cu3 N5 C22 65.2(7)
C22 N5 C23 C24 -165.1(7)
Cu3 N5 C23 C24 10.3(11)
N5 C23 C24 C29 173.4(7)
N5 C23 C24 C25 -0.3(11)
O4 Cu3 O5 C25 -162.0(5)
N5 Cu3 O5 C25 6.0(5)
N4 Cu3 O5 C25 -148.5(10)
O51 Cu3 O5 C25 90.6(5)
O57 Cu3 O5 C25 106.7(6)
O4 Cu3 O5 Dy1 10.06(18)
N5 Cu3 O5 Dy1 178.0(2)
N4 Cu3 O5 Dy1 23.5(11)
O51 Cu3 O5 Dy1 -97.3(2)
O57 Cu3 O5 Dy1 -81.2(4)
O60 Dy1 O5 C25 -121.9(4)
O3 Dy1 O5 C25 142.9(4)
O6 Dy1 O5 C25 -12.2(4)
O1 Dy1 O5 C25 -44.1(4)
O4 Dy1 O5 C25 163.3(5)
O2 Dy1 O5 C25 -126.6(8)
O30 Dy1 O5 C25 75.4(4)
O31 Dy1 O5 C25 46.1(4)
N30 Dy1 O5 C25 60.6(4)
O60 Dy1 O5 Cu3 65.6(2)
O3 Dy1 O5 Cu3 -29.5(3)
O6 Dy1 O5 Cu3 175.3(2)
O1 Dy1 O5 Cu3 143.44(18)
O4 Dy1 O5 Cu3 -9.13(17)
O2 Dy1 O5 Cu3 60.9(8)
O30 Dy1 O5 Cu3 -97.1(2)
O31 Dy1 O5 Cu3 -126.38(19)
N30 Dy1 O5 Cu3 -111.9(2)
Cu3 O5 C25 C24 1.3(8)
Dy1 O5 C25 C24 -169.9(4)
Cu3 O5 C25 C26 -176.0(4)
Dy1 O5 C25 C26 12.8(7)
C29 C24 C25 O5 -179.8(6)
C23 C24 C25 O5 -6.2(10)
C29 C24 C25 C26 -2.7(9)
C23 C24 C25 C26 170.9(6)
O1 Cu2 O6 C26 -158.3(4)
N1 Cu2 O6 C26 176.6(14)
N6 Cu2 O6 C26 36.3(4)
O70B Cu2 O6 C26 -65.8(8)
O70A Cu2 O6 C26 -57.6(5)
O1 Cu2 O6 Dy1 -4.67(18)
N1 Cu2 O6 Dy1 -29.8(16)
N6 Cu2 O6 Dy1 -170.0(2)
O70B Cu2 O6 Dy1 87.8(7)
O70A Cu2 O6 Dy1 96.1(3)
O60 Dy1 O6 C26 87.3(4)
O3 Dy1 O6 C26 -93.8(5)
O1 Dy1 O6 C26 157.3(4)
O4 Dy1 O6 C26 6.0(5)
O2 Dy1 O6 C26 179.7(4)
O30 Dy1 O6 C26 -66.8(4)
O5 Dy1 O6 C26 10.4(4)
O31 Dy1 O6 C26 -119.4(4)
N30 Dy1 O6 C26 -93.2(4)
O60 Dy1 O6 Cu2 -65.8(2)
O3 Dy1 O6 Cu2 113.1(4)
O1 Dy1 O6 Cu2 4.19(16)
O4 Dy1 O6 Cu2 -147.13(17)
O2 Dy1 O6 Cu2 26.6(3)
O30 Dy1 O6 Cu2 140.1(2)
O5 Dy1 O6 Cu2 -142.7(2)
O31 Dy1 O6 Cu2 87.54(19)
N30 Dy1 O6 Cu2 113.7(2)
Cu2 O6 C26 C27 -36.4(7)
Dy1 O6 C26 C27 173.2(4)
Cu2 O6 C26 C25 141.9(4)
Dy1 O6 C26 C25 -8.5(7)
O5 C25 C26 O6 -2.8(8)
C24 C25 C26 O6 179.7(5)
O5 C25 C26 C27 175.5(5)
C24 C25 C26 C27 -2.0(9)
O6 C26 C27 C28 -176.2(6)
C25 C26 C27 C28 5.7(9)
O6 C26 C27 C30 7.4(10)
C25 C26 C27 C30 -170.8(6)
C26 C27 C28 C29 -5.1(10)
C30 C27 C28 C29 171.4(7)
C27 C28 C29 C24 0.6(11)
C25 C24 C29 C28 3.3(10)
C23 C24 C29 C28 -170.5(7)
C26 C27 C30 N6 13.1(11)
C28 C27 C30 N6 -163.3(7)
C27 C30 N6 C31 172.4(7)
C27 C30 N6 Cu2 -1.1(10)
O6 Cu2 N6 C30 -19.2(6)
O1 Cu2 N6 C30 -74.4(10)
N1 Cu2 N6 C30 166.0(6)
O70B Cu2 N6 C30 65.1(9)
O70A Cu2 N6 C30 74.8(6)
O6 Cu2 N6 C31 167.2(5)
O1 Cu2 N6 C31 111.9(8)
N1 Cu2 N6 C31 -7.7(5)
O70B Cu2 N6 C31 -108.6(8)
O70A Cu2 N6 C31 -98.8(6)
C30 N6 C31 C32 -115.4(8)
Cu2 N6 C31 C32 58.6(8)
N6 C31 C32 C33 -78.7(10)
C31 C32 C33 N1 32.9(12)
C2 C1 N1 C33 -173.3(7)
C2 C1 N1 Cu2 6.9(10)
C32 C33 N1 C1 -154.7(8)
C32 C33 N1 Cu2 25.1(10)
O6 Cu2 N1 C1 5.4(19)
O1 Cu2 N1 C1 -19.3(6)
N6 Cu2 N1 C1 145.5(6)
O70B Cu2 N1 C1 -111.3(9)
O70A Cu2 N1 C1 -120.6(6)
O6 Cu2 N1 C33 -174.4(13)
O1 Cu2 N1 C33 161.0(6)
N6 Cu2 N1 C33 -34.3(6)
O70B Cu2 N1 C33 69.0(9)
O70A Cu2 N1 C33 59.6(6)
O60 Dy1 N30 O32 -167(11)
O3 Dy1 N30 O32 -159(12)
O6 Dy1 N30 O32 22(12)
O1 Dy1 N30 O32 78(12)
O4 Dy1 N30 O32 -98(12)
O2 Dy1 N30 O32 143(12)
O30 Dy1 N30 O32 -73(12)
O5 Dy1 N30 O32 -39(12)
O31 Dy1 N30 O32 110(12)
O60 Dy1 N30 O31 83(3)
O3 Dy1 N30 O31 90.9(3)
O6 Dy1 N30 O31 -88.8(3)
O1 Dy1 N30 O31 -31.9(3)
O4 Dy1 N30 O31 151.6(3)
O2 Dy1 N30 O31 32.1(3)
O30 Dy1 N30 O31 176.7(5)
O5 Dy1 N30 O31 -149.2(3)
O60 Dy1 N30 O30 -94(3)
O3 Dy1 N30 O30 -85.8(3)
O6 Dy1 N30 O30 94.5(3)
O1 Dy1 N30 O30 151.3(3)
O4 Dy1 N30 O30 -25.1(3)
O2 Dy1 N30 O30 -144.6(3)
O5 Dy1 N30 O30 34.1(3)
O31 Dy1 N30 O30 -176.7(5)
O32 N30 O30 Dy1 177.5(5)
O31 N30 O30 Dy1 -3.2(5)
O60 Dy1 O30 N30 172.8(4)
O3 Dy1 O30 N30 89.5(3)
O6 Dy1 O30 N30 -80.6(3)
O1 Dy1 O30 N30 -34.2(4)
O4 Dy1 O30 N30 155.3(3)
O2 Dy1 O30 N30 39.5(4)
O5 Dy1 O30 N30 -144.7(4)
O31 Dy1 O30 N30 1.8(3)
O32 N30 O31 Dy1 -177.6(5)
O30 N30 O31 Dy1 3.1(5)
O60 Dy1 O31 N30 -172.9(4)
O3 Dy1 O31 N30 -84.9(3)
O6 Dy1 O31 N30 85.7(3)
O1 Dy1 O31 N30 148.0(3)
O4 Dy1 O31 N30 -34.7(4)
O2 Dy1 O31 N30 -146.2(3)
O30 Dy1 O31 N30 -1.8(3)
O5 Dy1 O31 N30 35.2(4)
O41 N40 O40 Cu1 51.7(12)
O42 N40 O40 Cu1 -125.9(9)
O2 Cu1 O40 N40 122.3(7)
O3 Cu1 O40 N40 -160.8(7)
N3 Cu1 O40 N40 -68.3(7)
N2 Cu1 O40 N40 27.7(7)
O45 Cu1 O40 N40 -84(3)
O80 Cu1 O40 N40 65.4(17)
O46 N45 O45 Cu1 14(5)
O47 N45 O45 Cu1 -180.0(19)
O2 Cu1 O45 N45 96(3)
O3 Cu1 O45 N45 173(3)
N3 Cu1 O45 N45 -95(3)
N2 Cu1 O45 N45 2(3)
O80 Cu1 O45 N45 -67(6)
O40 Cu1 O45 N45 69(3)
O50 N50 O51 Cu3 -83.6(13)
O52 N50 O51 Cu3 108.4(11)
O5 Cu3 O51 N50 133.4(8)
O4 Cu3 O51 N50 57.9(8)
N5 Cu3 O51 N50 -132.0(8)
N4 Cu3 O51 N50 -36.9(8)
O57 Cu3 O51 N50 8.3(17)
O56 N55 O57 Cu3 -88.2(16)
O55 N55 O57 Cu3 81(2)
O5 Cu3 O57 N55 -49.3(13)
O4 Cu3 O57 N55 -126.6(12)
N5 Cu3 O57 N55 46.5(13)
N4 Cu3 O57 N55 141.6(13)
O51 Cu3 O57 N55 6.3(9)
O3 Dy1 O60 C60 -77.3(6)
O6 Dy1 O60 C60 102.2(6)
O1 Dy1 O60 C60 46.0(6)
O4 Dy1 O60 C60 -138.8(6)
O2 Dy1 O60 C60 -18.3(6)
O30 Dy1 O60 C60 -156.7(5)
O5 Dy1 O60 C60 162.5(6)
O31 Dy1 O60 C60 7.2(8)
N30 Dy1 O60 C60 -69(3)
O6 Cu2 O70A C70A -33.5(9)
O1 Cu2 O70A C70A 46.0(9)
N1 Cu2 O70A C70A 140.0(9)
N6 Cu2 O70A C70A -125.0(9)
O70B Cu2 O70A C70A 7(3)
O6 Cu2 O70B C70B 113(3)
O1 Cu2 O70B C70B -168(3)
N1 Cu2 O70B C70B -74(3)
N6 Cu2 O70B C70B 23(3)
O70A Cu2 O70B C70B -27(4)
O2 Cu1 O80 C80 132.9(5)
O3 Cu1 O80 C80 55.3(5)
N3 Cu1 O80 C80 -36.4(5)
N2 Cu1 O80 C80 -133.4(5)
O45 Cu1 O80 C80 -64(5)
O40 Cu1 O80 C80 -170.8(13)
